data_1553118
loop_
_publ_author_name
'Kamimura, Akio'
'Yoshinaga, Tatsuro'
'Noguchi, Fumiaki'
'Miyazaki, Koichiro'
'Uno, Hidemitsu'

_publ_section_title
;
 A mechanistic study on the SHi reaction at tin atoms in a radical cascade
 reaction
;
_journal_issue 6
_journal_name_full 'Organic Chemistry Frontiers'
_journal_page_first 713
_journal_paper_doi 10.1039/C5QO00063G
_journal_volume 2
_journal_year 2015
_chemical_absolute_configuration rmad
_chemical_formula_moiety 'C32 H37 N O4 S Sn'
_chemical_formula_sum 'C32 H37 N O4 S Sn'
_chemical_formula_weight 650.40
_space_group_IT_number 4
_space_group_name_Hall 'P 2yb'
_space_group_name_H-M_alt 'P 1 21 1'
_symmetry_cell_setting monoclinic
_symmetry_Int_Tables_number 4
_symmetry_space_group_name_Hall 'P 2yb'
_symmetry_space_group_name_H-M 'P 1 21 1'
_atom_sites_solution_hydrogens geom
_atom_sites_solution_primary direct
_atom_sites_solution_secondary difmap
_audit_update_record
;
2015-02-20 deposited with the CCDC.
2015-04-13 downloaded from the CCDC.
;
_cell_angle_alpha 90.0000
_cell_angle_beta 92.673(11)
_cell_angle_gamma 90.0000
_cell_formula_units_Z 2
_cell_length_a 8.592(7)
_cell_length_b 10.956(9)
_cell_length_c 16.545(14)
_cell_measurement_reflns_used 5696
_cell_measurement_temperature 100
_cell_measurement_theta_max 30.98
_cell_measurement_theta_min 2.23
_cell_volume 1556(2)
_computing_cell_refinement CrystalClear
_computing_data_collection 'CrystalClear (Rigaku Inc., 2008)'
_computing_data_reduction CrystalClear
_computing_molecular_graphics 'CrystalStructure 4.0'
_computing_publication_material 'CrystalStructure 4.0 (Rigaku, 2010)'
_computing_structure_refinement 'SHELXL97 (Sheldrick, 2008)'
_computing_structure_solution 'SIR2004 (Burla, et al., 2005)'
_diffrn_ambient_temperature 100
_diffrn_detector_area_resol_mean 7.111
_diffrn_measured_fraction_theta_full 0.999
_diffrn_measured_fraction_theta_max 0.985
_diffrn_measurement_device_type 'Rigaku Saturn724'
_diffrn_measurement_method \w
_diffrn_radiation_type 'Mo K\a'
_diffrn_radiation_wavelength 0.71075
_diffrn_reflns_av_R_equivalents 0.0798
_diffrn_reflns_av_unetI/netI 0.0987
_diffrn_reflns_Laue_measured_fraction_full 0.999
_diffrn_reflns_Laue_measured_fraction_max 0.985
_diffrn_reflns_limit_h_max 11
_diffrn_reflns_limit_h_min -12
_diffrn_reflns_limit_k_max 14
_diffrn_reflns_limit_k_min -14
_diffrn_reflns_limit_l_max 23
_diffrn_reflns_limit_l_min -23
_diffrn_reflns_number 28818
_diffrn_reflns_point_group_measured_fraction_full 0.999
_diffrn_reflns_point_group_measured_fraction_max 0.970
_diffrn_reflns_theta_full 25.242
_diffrn_reflns_theta_max 30.000
_diffrn_reflns_theta_min 2.230
_exptl_absorpt_coefficient_mu 0.923
_exptl_absorpt_correction_T_max 0.982
_exptl_absorpt_correction_T_min 0.830
_exptl_absorpt_correction_type multi-scan
_exptl_absorpt_process_details 'REQAB (Rigaku, 1998)'
_exptl_crystal_colour colorless
_exptl_crystal_density_diffrn 1.388
_exptl_crystal_density_method 'not measured'
_exptl_crystal_description platelet
_exptl_crystal_F_000 668.00
_exptl_crystal_size_max 0.200
_exptl_crystal_size_mid 0.100
_exptl_crystal_size_min 0.020
_refine_diff_density_max 1.810
_refine_diff_density_min -2.430
_refine_ls_abs_structure_details
;
 Flack x determined using 2089 quotients [(I+)-(I-)]/[(I+)+(I-)]
 (Parsons, Flack and Wagner, Acta Cryst. B69 (2013) 249-259).
;
_refine_ls_abs_structure_Flack 0.075(16)
_refine_ls_extinction_method none
_refine_ls_goodness_of_fit_ref 1.096
_refine_ls_hydrogen_treatment constr
_refine_ls_number_parameters 355
_refine_ls_number_reflns 8805
_refine_ls_number_restraints 1
_refine_ls_restrained_S_all 1.096
_refine_ls_R_factor_all 0.1065
_refine_ls_R_factor_gt 0.0869
_refine_ls_shift/su_max 0.000
_refine_ls_shift/su_mean 0.000
_refine_ls_structure_factor_coef Fsqd
_refine_ls_weighting_details 'w = 1/[\s^2^(Fo^2^)+(0.0964P)^2^+1.0155P] where P=(Fo^2^+2Fc^2^)/3'
_refine_ls_weighting_scheme calc
_refine_ls_wR_factor_gt 0.1960
_refine_ls_wR_factor_ref 0.2108
_reflns_number_gt 6877
_reflns_number_total 8807
_reflns_threshold_expression F^2^>2.0\s(F^2^)
_cod_data_source_file c5qo00063g2.cif
_cod_data_source_block ProfKamimura
_cod_original_cell_volume 1556(3)
_cod_database_code 1553118
_shelx_estimated_absorpt_t_min 0.837
_shelx_estimated_absorpt_t_max 0.982
_shelxl_version_number 2013-2

loop_
_symmetry_equiv_pos_site_id
_symmetry_equiv_pos_as_xyz
1 +X,+Y,+Z
2 -X,1/2+Y,-Z

loop_
_atom_site_label
_atom_site_type_symbol
_atom_site_fract_x
_atom_site_fract_y
_atom_site_fract_z
_atom_site_U_iso_or_equiv
_atom_site_adp_type
_atom_site_occupancy
_atom_site_site_symmetry_order
_atom_site_calc_flag
_atom_site_refinement_flags_posn
_atom_site_refinement_flags_adp
Sn1 Sn 0.26020(8) 0.61235(8) 0.12839(4) 0.0356(2) Uani 1 1 d . .
S1 S -0.0101(3) 0.4648(2) 0.48179(15) 0.0277(5) Uani 1 1 d . .
O1 O 0.4343(10) 0.3935(7) 0.3432(7) 0.052(3) Uani 1 1 d . .
O2 O 0.4054(11) 0.5917(9) 0.3645(6) 0.057(3) Uani 1 1 d . .
O3 O -0.0785(9) 0.3462(7) 0.4828(5) 0.0324(16) Uani 1 1 d . .
O4 O -0.0901(8) 0.5689(6) 0.5140(5) 0.0290(15) Uani 1 1 d . .
N1 N 0.0146(11) 0.4992(8) 0.3860(6) 0.0298(18) Uani 1 1 d . .
C1 C 0.1321(13) 0.6929(10) 0.2219(6) 0.031(2) Uani 1 1 d . .
H1 H 0.0872 0.7722 0.2201 0.038 Uiso 1 1 calc R U
C2 C 0.1248(10) 0.6134(14) 0.2842(5) 0.0293(17) Uani 1 1 d . .
C3 C 0.0439(12) 0.6280(11) 0.3630(6) 0.030(2) Uani 1 1 d . .
H3A H 0.1117 0.6699 0.4043 0.036 Uiso 1 1 calc R U
H3B H -0.0548 0.6740 0.3550 0.036 Uiso 1 1 calc R U
C4 C 0.0856(12) 0.4061(10) 0.3326(7) 0.029(2) Uani 1 1 d . .
H4 H 0.1463 0.3466 0.3674 0.035 Uiso 1 1 calc R U
C5 C 0.2039(11) 0.4856(9) 0.2840(6) 0.027(2) Uani 1 1 d . .
C6 C 0.2383(13) 0.4427(9) 0.1975(7) 0.032(2) Uani 1 1 d . .
H6A H 0.1520 0.3918 0.1743 0.039 Uiso 1 1 calc R U
H6B H 0.3362 0.3949 0.1977 0.039 Uiso 1 1 calc R U
C7 C 0.4890(13) 0.6942(11) 0.1233(8) 0.037(2) Uani 1 1 d . .
C8 C 0.5770(15) 0.7177(13) 0.1925(9) 0.047(3) Uani 1 1 d . .
H8 H 0.5401 0.6927 0.2432 0.056 Uiso 1 1 calc R U
C9 C 0.7241(17) 0.7794(14) 0.1902(10) 0.056(4) Uani 1 1 d . .
H9 H 0.7840 0.7961 0.2386 0.067 Uiso 1 1 calc R U
C10 C 0.7760(17) 0.8136(15) 0.1167(11) 0.059(4) Uani 1 1 d . .
H10 H 0.8754 0.8511 0.1145 0.070 Uiso 1 1 calc R U
C11 C 0.6866(18) 0.7950(14) 0.0441(10) 0.057(4) Uani 1 1 d . .
H11 H 0.7219 0.8224 -0.0064 0.069 Uiso 1 1 calc R U
C12 C 0.5423(15) 0.7340(13) 0.0493(8) 0.049(3) Uani 1 1 d . .
H12 H 0.4801 0.7198 0.0012 0.059 Uiso 1 1 calc R U
C13 C 0.1400(13) 0.6150(18) 0.0111(6) 0.045(2) Uani 1 1 d . .
H13A H 0.1167 0.7006 -0.0042 0.054 Uiso 1 1 calc R U
H13B H 0.2095 0.5810 -0.0294 0.054 Uiso 1 1 calc R U
C14 C -0.0120(15) 0.5421(12) 0.0084(8) 0.044(3) Uani 1 1 d . .
H14A H -0.0777 0.5710 0.0521 0.053 Uiso 1 1 calc R U
H14B H 0.0122 0.4549 0.0186 0.053 Uiso 1 1 calc R U
C15 C -0.1057(16) 0.5542(13) -0.0746(9) 0.050(3) Uani 1 1 d . .
H15A H -0.1393 0.6399 -0.0827 0.060 Uiso 1 1 calc R U
H15B H -0.0375 0.5322 -0.1190 0.060 Uiso 1 1 calc R U
C16 C -0.248(2) 0.4715(17) -0.0778(14) 0.081(6) Uani 1 1 d . .
H16A H -0.3044 0.4807 -0.1302 0.122 Uiso 1 1 calc R U
H16B H -0.2145 0.3864 -0.0707 0.122 Uiso 1 1 calc R U
H16C H -0.3161 0.4940 -0.0344 0.122 Uiso 1 1 calc R U
C17 C -0.0399(13) 0.3368(11) 0.2832(7) 0.033(2) Uani 1 1 d . .
C18 C -0.1509(12) 0.3983(11) 0.2327(7) 0.035(2) Uani 1 1 d . .
H18 H -0.1422 0.4839 0.2247 0.041 Uiso 1 1 calc R U
C19 C -0.2742(14) 0.3338(13) 0.1942(7) 0.042(3) Uani 1 1 d . .
H19 H -0.3479 0.3756 0.1597 0.050 Uiso 1 1 calc R U
C20 C -0.2892(14) 0.2060(12) 0.2066(7) 0.040(3) Uani 1 1 d . .
C21 C -0.1740(14) 0.1459(11) 0.2533(7) 0.041(3) Uani 1 1 d . .
H21 H -0.1800 0.0599 0.2599 0.049 Uiso 1 1 calc R U
C22 C -0.0484(13) 0.2107(10) 0.2909(7) 0.035(2) Uani 1 1 d . .
H22 H 0.0305 0.1680 0.3215 0.041 Uiso 1 1 calc R U
C23 C -0.4320(15) 0.1338(19) 0.1726(8) 0.066(6) Uani 1 1 d . .
H23A H -0.4938 0.1059 0.2174 0.099 Uiso 1 1 calc R U
H23B H -0.3968 0.0630 0.1421 0.099 Uiso 1 1 calc R U
H23C H -0.4961 0.1866 0.1367 0.099 Uiso 1 1 calc R U
C24 C 0.3590(13) 0.4990(10) 0.3356(7) 0.033(2) Uani 1 1 d . .
C25 C 0.5851(17) 0.3969(15) 0.3896(11) 0.056(4) Uani 1 1 d . .
H25A H 0.5743 0.4446 0.4391 0.084 Uiso 1 1 calc R U
H25B H 0.6638 0.4347 0.3567 0.084 Uiso 1 1 calc R U
H25C H 0.6174 0.3135 0.4039 0.084 Uiso 1 1 calc R U
C26 C 0.1797(12) 0.4544(10) 0.5309(7) 0.031(2) Uani 1 1 d . .
C27 C 0.2461(12) 0.3401(10) 0.5433(7) 0.033(2) Uani 1 1 d . .
H27 H 0.1902 0.2686 0.5272 0.040 Uiso 1 1 calc R U
C28 C 0.3983(14) 0.3309(12) 0.5802(8) 0.035(3) Uani 1 1 d . .
H28 H 0.4454 0.2530 0.5874 0.042 Uiso 1 1 calc R U
C29 C 0.4797(13) 0.4365(11) 0.6061(6) 0.035(2) Uani 1 1 d . .
C30 C 0.4063(13) 0.5520(11) 0.5936(8) 0.039(3) Uani 1 1 d . .
H30 H 0.4591 0.6242 0.6109 0.047 Uiso 1 1 calc R U
C31 C 0.2570(12) 0.5603(10) 0.5559(7) 0.030(2) Uani 1 1 d . .
H31 H 0.2090 0.6377 0.5475 0.037 Uiso 1 1 calc R U
C32 C 0.6402(13) 0.4273(12) 0.6471(8) 0.043(3) Uani 1 1 d . .
H32A H 0.6894 0.3508 0.6312 0.064 Uiso 1 1 calc R U
H32B H 0.6313 0.4287 0.7059 0.064 Uiso 1 1 calc R U
H32C H 0.7039 0.4964 0.6306 0.064 Uiso 1 1 calc R U

loop_
_atom_site_aniso_label
_atom_site_aniso_U_11
_atom_site_aniso_U_22
_atom_site_aniso_U_33
_atom_site_aniso_U_23
_atom_site_aniso_U_13
_atom_site_aniso_U_12
Sn1 0.0325(4) 0.0390(4) 0.0357(3) -0.0016(4) 0.0056(2) -0.0071(4)
S1 0.0241(12) 0.0282(12) 0.0309(12) 0.0024(10) 0.0028(9) 0.0003(9)
O1 0.030(4) 0.024(4) 0.099(8) -0.004(4) -0.015(5) 0.002(3)
O2 0.055(5) 0.038(7) 0.075(6) -0.004(5) -0.025(5) -0.001(4)
O3 0.033(4) 0.026(4) 0.037(4) 0.005(3) -0.003(3) -0.004(3)
O4 0.022(3) 0.029(3) 0.037(4) 0.004(3) 0.006(3) 0.002(3)
N1 0.031(5) 0.023(4) 0.036(5) 0.001(3) 0.007(4) 0.005(3)
C1 0.033(5) 0.033(5) 0.028(5) 0.004(4) 0.000(4) -0.007(4)
C2 0.025(4) 0.029(4) 0.034(4) -0.011(6) 0.004(3) 0.008(6)
C3 0.036(5) 0.022(6) 0.033(4) 0.002(4) 0.007(4) 0.006(4)
C4 0.022(5) 0.026(5) 0.039(5) 0.004(4) 0.006(4) 0.000(4)
C5 0.018(4) 0.030(5) 0.033(5) -0.006(4) 0.001(4) 0.000(4)
C6 0.030(5) 0.026(5) 0.042(6) -0.005(4) 0.013(4) -0.001(4)
C7 0.024(5) 0.040(6) 0.048(7) -0.006(5) 0.005(5) -0.006(4)
C8 0.036(7) 0.053(8) 0.051(7) 0.011(6) 0.002(6) -0.009(5)
C9 0.044(7) 0.055(9) 0.069(10) 0.020(7) 0.004(7) -0.011(6)
C10 0.039(8) 0.051(9) 0.087(12) 0.025(8) 0.009(7) -0.009(6)
C11 0.056(9) 0.054(9) 0.063(9) 0.011(7) 0.023(7) -0.012(7)
C12 0.040(7) 0.062(9) 0.047(7) -0.004(6) 0.019(6) -0.026(6)
C13 0.046(6) 0.053(6) 0.035(5) -0.002(8) 0.000(4) -0.012(8)
C14 0.044(7) 0.045(7) 0.044(7) -0.013(5) 0.005(5) 0.011(5)
C15 0.050(8) 0.043(7) 0.057(8) -0.013(6) -0.010(6) 0.011(6)
C16 0.059(10) 0.058(10) 0.122(17) -0.010(11) -0.034(11) 0.007(8)
C17 0.028(5) 0.034(6) 0.038(5) -0.002(4) 0.006(4) -0.004(4)
C18 0.022(5) 0.041(6) 0.040(6) 0.008(5) -0.003(4) -0.009(4)
C19 0.035(6) 0.063(8) 0.026(5) 0.000(5) -0.005(4) -0.002(6)
C20 0.035(6) 0.050(7) 0.035(6) -0.008(5) 0.009(5) -0.011(5)
C21 0.046(7) 0.045(8) 0.032(5) -0.008(4) 0.008(5) -0.013(5)
C22 0.033(6) 0.030(5) 0.041(6) 0.000(5) 0.006(5) 0.002(4)
C23 0.043(7) 0.112(16) 0.044(6) -0.034(9) 0.003(5) -0.034(9)
C24 0.030(6) 0.029(5) 0.040(6) 0.004(4) 0.005(5) 0.000(4)
C25 0.040(8) 0.047(8) 0.080(12) -0.004(8) -0.009(8) -0.006(6)
C26 0.028(5) 0.031(5) 0.035(5) 0.000(4) 0.008(4) 0.000(4)
C27 0.024(5) 0.029(5) 0.046(6) 0.010(5) 0.001(4) -0.003(4)
C28 0.028(6) 0.032(6) 0.046(7) 0.006(5) 0.010(5) 0.006(4)
C29 0.034(6) 0.044(6) 0.028(5) 0.003(4) 0.003(4) 0.010(5)
C30 0.034(6) 0.036(6) 0.046(7) 0.002(5) -0.005(5) -0.012(5)
C31 0.021(5) 0.036(5) 0.035(5) 0.004(4) 0.005(4) 0.006(4)
C32 0.027(6) 0.050(8) 0.051(7) 0.007(6) -0.001(5) 0.003(5)

loop_
_atom_type_symbol
_atom_type_description
_atom_type_scat_dispersion_real
_atom_type_scat_dispersion_imag
_atom_type_scat_source
C C 0.0033 0.0016
;
International Tables for Crystallography
(1992, Vol. C, Tables 4.2.6.8 and 6.1.1.4)
;
H H 0.0000 0.0000
;
International Tables for Crystallography
(1992, Vol. C, Table 6.1.1.4)
;
N N 0.0061 0.0033
;
International Tables for Crystallography
(1992, Vol. C, Tables 4.2.6.8 and 6.1.1.4)
;
O O 0.0106 0.0060
;
International Tables for Crystallography
(1992, Vol. C, Tables 4.2.6.8 and 6.1.1.4)
;
S S 0.1246 0.1234
;
International Tables for Crystallography
(1992, Vol. C, Tables 4.2.6.8 and 6.1.1.4)
;
Sn Sn -0.6537 1.4246
;
International Tables for Crystallography
(1992, Vol. C, Tables 4.2.6.8 and 6.1.1.4)
;

loop_
_geom_angle_atom_site_label_1
_geom_angle_atom_site_label_2
_geom_angle_atom_site_label_3
_geom_angle
_geom_angle_publ_flag
C1 Sn1 C6 85.0(5) yes
C1 Sn1 C7 110.9(5) yes
C1 Sn1 C13 114.0(5) yes
C6 Sn1 C7 118.1(5) yes
C6 Sn1 C13 115.5(6) yes
C7 Sn1 C13 110.9(5) yes
O3 S1 O4 120.7(5) yes
O3 S1 N1 106.9(5) yes
O3 S1 C26 107.7(5) yes
O4 S1 N1 104.9(5) yes
O4 S1 C26 108.8(5) yes
N1 S1 C26 107.1(5) yes
C24 O1 C25 116.0(11) yes
S1 N1 C3 119.6(7) yes
S1 N1 C4 119.0(7) yes
C3 N1 C4 114.6(9) yes
Sn1 C1 C2 109.3(9) yes
C1 C2 C3 128.8(12) yes
C1 C2 C5 122.8(9) yes
C3 C2 C5 108.4(10) yes
N1 C3 C2 102.2(10) yes
N1 C4 C5 102.3(8) yes
N1 C4 C17 111.0(9) yes
C5 C4 C17 117.1(9) yes
C2 C5 C4 101.7(8) yes
C2 C5 C6 112.2(8) yes
C2 C5 C24 106.1(8) yes
C4 C5 C6 117.2(9) yes
C4 C5 C24 109.0(9) yes
C6 C5 C24 109.9(9) yes
Sn1 C6 C5 104.4(7) yes
Sn1 C7 C8 120.8(10) yes
Sn1 C7 C12 119.9(9) yes
C8 C7 C12 118.9(12) yes
C7 C8 C9 121.3(14) yes
C8 C9 C10 118.6(14) yes
C9 C10 C11 122.0(14) yes
C10 C11 C12 117.4(15) yes
C7 C12 C11 121.7(13) yes
Sn1 C13 C14 113.1(9) yes
C13 C14 C15 112.6(11) yes
C14 C15 C16 111.0(14) yes
C4 C17 C18 121.4(11) yes
C4 C17 C22 119.0(10) yes
C18 C17 C22 119.5(11) yes
C17 C18 C19 120.3(12) yes
C18 C19 C20 120.2(11) yes
C19 C20 C21 118.6(11) yes
C19 C20 C23 121.8(12) yes
C21 C20 C23 119.5(13) yes
C20 C21 C22 121.0(12) yes
C17 C22 C21 120.1(11) yes
O1 C24 O2 123.8(11) yes
O1 C24 C5 111.7(10) yes
O2 C24 C5 124.5(11) yes
S1 C26 C27 118.9(9) yes
S1 C26 C31 119.6(9) yes
C27 C26 C31 121.5(10) yes
C26 C27 C28 119.4(11) yes
C27 C28 C29 120.5(11) yes
C28 C29 C30 118.4(11) yes
C28 C29 C32 120.8(11) yes
C30 C29 C32 120.9(11) yes
C29 C30 C31 120.8(11) yes
C26 C31 C30 119.5(11) yes
Sn1 C1 H1 125.356 no
C2 C1 H1 125.361 no
N1 C3 H3A 111.333 no
N1 C3 H3B 111.332 no
C2 C3 H3A 111.330 no
C2 C3 H3B 111.333 no
H3A C3 H3B 109.213 no
N1 C4 H4 108.698 no
C5 C4 H4 108.695 no
C17 C4 H4 108.691 no
Sn1 C6 H6A 110.879 no
Sn1 C6 H6B 110.873 no
C5 C6 H6A 110.869 no
C5 C6 H6B 110.867 no
H6A C6 H6B 108.909 no
C7 C8 H8 119.375 no
C9 C8 H8 119.369 no
C8 C9 H9 120.721 no
C10 C9 H9 120.714 no
C9 C10 H10 118.973 no
C11 C10 H10 118.983 no
C10 C11 H11 121.299 no
C12 C11 H11 121.307 no
C7 C12 H12 119.141 no
C11 C12 H12 119.145 no
Sn1 C13 H13A 108.968 no
Sn1 C13 H13B 108.965 no
C14 C13 H13A 108.967 no
C14 C13 H13B 108.970 no
H13A C13 H13B 107.766 no
C13 C14 H14A 109.069 no
C13 C14 H14B 109.060 no
C15 C14 H14A 109.064 no
C15 C14 H14B 109.060 no
H14A C14 H14B 107.829 no
C14 C15 H15A 109.431 no
C14 C15 H15B 109.433 no
C16 C15 H15A 109.425 no
C16 C15 H15B 109.422 no
H15A C15 H15B 108.029 no
C15 C16 H16A 109.478 no
C15 C16 H16B 109.465 no
C15 C16 H16C 109.467 no
H16A C16 H16B 109.476 no
H16A C16 H16C 109.469 no
H16B C16 H16C 109.472 no
C17 C18 H18 119.851 no
C19 C18 H18 119.850 no
C18 C19 H19 119.914 no
C20 C19 H19 119.917 no
C20 C21 H21 119.480 no
C22 C21 H21 119.482 no
C17 C22 H22 119.923 no
C21 C22 H22 119.929 no
C20 C23 H23A 109.475 no
C20 C23 H23B 109.471 no
C20 C23 H23C 109.470 no
H23A C23 H23B 109.474 no
H23A C23 H23C 109.473 no
H23B C23 H23C 109.464 no
O1 C25 H25A 109.478 no
O1 C25 H25B 109.476 no
O1 C25 H25C 109.472 no
H25A C25 H25B 109.471 no
H25A C25 H25C 109.461 no
H25B C25 H25C 109.470 no
C26 C27 H27 120.278 no
C28 C27 H27 120.292 no
C27 C28 H28 119.774 no
C29 C28 H28 119.775 no
C29 C30 H30 119.615 no
C31 C30 H30 119.619 no
C26 C31 H31 120.240 no
C30 C31 H31 120.256 no
C29 C32 H32A 109.469 no
C29 C32 H32B 109.475 no
C29 C32 H32C 109.467 no
H32A C32 H32B 109.471 no
H32A C32 H32C 109.470 no
H32B C32 H32C 109.475 no

loop_
_geom_bond_atom_site_label_1
_geom_bond_atom_site_label_2
_geom_bond_distance
_geom_bond_publ_flag
Sn1 C1 2.131(11) yes
Sn1 C6 2.195(11) yes
Sn1 C7 2.166(11) yes
Sn1 C13 2.156(11) yes
S1 O3 1.427(8) yes
S1 O4 1.446(8) yes
S1 N1 1.652(10) yes
S1 C26 1.791(11) yes
O1 C24 1.328(14) yes
O1 C25 1.476(18) yes
O2 C24 1.183(16) yes
N1 C3 1.486(15) yes
N1 C4 1.498(14) yes
C1 C2 1.353(16) yes
C2 C3 1.514(14) yes
C2 C5 1.556(18) yes
C4 C5 1.586(15) yes
C4 C17 1.524(15) yes
C5 C6 1.549(16) yes
C5 C24 1.556(15) yes
C7 C8 1.368(19) yes
C7 C12 1.397(19) yes
C8 C9 1.44(2) yes
C9 C10 1.37(3) yes
C10 C11 1.41(3) yes
C11 C12 1.41(2) yes
C13 C14 1.53(2) yes
C14 C15 1.56(2) yes
C15 C16 1.52(3) yes
C17 C18 1.411(16) yes
C17 C22 1.390(17) yes
C18 C19 1.401(17) yes
C19 C20 1.42(2) yes
C20 C21 1.392(17) yes
C20 C23 1.54(2) yes
C21 C22 1.412(17) yes
C26 C27 1.387(16) yes
C26 C31 1.390(16) yes
C27 C28 1.421(16) yes
C28 C29 1.408(18) yes
C29 C30 1.425(17) yes
C29 C32 1.511(17) yes
C30 C31 1.403(16) yes
C1 H1 0.950 no
C3 H3A 0.990 no
C3 H3B 0.990 no
C4 H4 1.000 no
C6 H6A 0.990 no
C6 H6B 0.990 no
C8 H8 0.950 no
C9 H9 0.950 no
C10 H10 0.950 no
C11 H11 0.950 no
C12 H12 0.950 no
C13 H13A 0.990 no
C13 H13B 0.990 no
C14 H14A 0.990 no
C14 H14B 0.990 no
C15 H15A 0.990 no
C15 H15B 0.990 no
C16 H16A 0.980 no
C16 H16B 0.980 no
C16 H16C 0.980 no
C18 H18 0.950 no
C19 H19 0.950 no
C21 H21 0.950 no
C22 H22 0.950 no
C23 H23A 0.980 no
C23 H23B 0.980 no
C23 H23C 0.980 no
C25 H25A 0.980 no
C25 H25B 0.980 no
C25 H25C 0.980 no
C27 H27 0.950 no
C28 H28 0.950 no
C30 H30 0.950 no
C31 H31 0.950 no
C32 H32A 0.980 no
C32 H32B 0.980 no
C32 H32C 0.980 no

loop_
_geom_contact_atom_site_label_1
_geom_contact_atom_site_label_2
_geom_contact_distance
_geom_contact_publ_flag
_geom_contact_site_symmetry_2
S1 C17 3.570(12) no .
O1 C4 2.996(14) no .
O1 C6 2.925(16) no .
O2 N1 3.541(14) no .
O2 C1 3.434(15) no .
O2 C2 2.708(13) no .
O2 C3 3.130(15) no .
O2 C4 3.439(15) no .
O2 C6 3.462(15) no .
O2 C8 3.544(18) no .
O2 C25 2.656(19) no .
O2 C31 3.486(16) no .
O3 C4 2.987(14) no .
O3 C17 3.336(14) no .
O3 C22 3.526(15) no .
O3 C27 2.919(13) no .
O4 C3 2.873(13) no .
O4 C31 3.031(13) no .
N1 C18 3.057(15) no .
N1 C22 3.562(15) no .
N1 C24 3.111(15) no .
N1 C31 3.483(14) no .
C1 C24 3.393(16) no .
C2 C17 3.344(19) no .
C2 C18 3.421(17) no .
C3 C17 3.514(17) no .
C3 C24 3.106(16) no .
C3 C26 3.520(16) no .
C4 C26 3.383(16) no .
C5 C18 3.269(15) no .
C6 C17 3.064(16) no .
C6 C18 3.456(16) no .
C7 C10 2.799(19) no .
C8 C11 2.80(3) no .
C9 C12 2.79(2) no .
C17 C20 2.828(17) no .
C18 C21 2.795(18) no .
C19 C22 2.803(17) no .
C26 C29 2.817(16) no .
C27 C30 2.805(17) no .
C28 C31 2.812(17) no .
O2 C28 3.227(16) no 2_656
O3 O4 3.365(11) no 2_546
O3 C3 3.499(14) no 2_546
O3 C25 3.259(17) no 1_455
O3 C31 3.533(14) no 2_546
O4 O3 3.365(11) no 2_556
O4 C27 3.377(13) no 2_556
C3 O3 3.499(14) no 2_556
C16 C23 3.58(3) no 2_455
C18 C25 3.53(2) no 1_455
C19 C25 3.57(3) no 1_455
C21 C30 3.455(18) no 2_546
C21 C31 3.401(16) no 2_546
C22 C31 3.574(17) no 2_546
C23 C16 3.58(3) no 2_445
C25 O3 3.259(17) no 1_655
C25 C18 3.53(2) no 1_655
C25 C19 3.57(3) no 1_655
C27 O4 3.377(13) no 2_546
C28 O2 3.227(16) no 2_646
C30 C21 3.455(18) no 2_556
C31 O3 3.533(14) no 2_556
C31 C21 3.401(16) no 2_556
C31 C22 3.574(17) no 2_556
Sn1 H8 3.1210 no .
Sn1 H12 3.1227 no .
Sn1 H14A 3.1442 no .
Sn1 H14B 3.2335 no .
S1 H3A 2.8130 no .
S1 H3B 3.1191 no .
S1 H4 2.7025 no .
S1 H27 2.8327 no .
S1 H31 2.8500 no .
O1 H4 2.5768 no .
O1 H6B 2.5133 no .
O2 H3A 2.7728 no .
O2 H4 3.4901 no .
O2 H6B 3.5302 no .
O2 H8 2.6091 no .
O2 H25A 2.4623 no .
O2 H25B 2.8162 no .
O2 H25C 3.5947 no .
O2 H31 3.5707 no .
O3 H4 2.7789 no .
O3 H22 3.4702 no .
O3 H27 2.5365 no .
O4 H3A 2.7962 no .
O4 H3B 2.9005 no .
O4 H31 2.7108 no .
N1 H18 2.9376 no .
N1 H31 3.4370 no .
C1 H3A 3.0408 no .
C1 H3B 2.7928 no .
C1 H6A 3.3974 no .
C1 H8 3.5069 no .
C1 H14A 3.5290 no .
C1 H18 3.2882 no .
C2 H4 3.2330 no .
C2 H6A 3.0482 no .
C2 H6B 3.3644 no .
C2 H18 2.8343 no .
C3 H1 2.8812 no .
C3 H4 3.2064 no .
C3 H18 3.1521 no .
C3 H31 3.3084 no .
C4 H3A 3.1278 no .
C4 H3B 3.2016 no .
C4 H6A 2.7106 no .
C4 H6B 3.1755 no .
C4 H18 2.7232 no .
C4 H22 2.6559 no .
C5 H1 3.4464 no .
C5 H3A 2.9677 no .
C5 H3B 3.2897 no .
C5 H18 3.0871 no .
C6 H4 3.1378 no .
C6 H14B 3.4663 no .
C6 H18 3.3517 no .
C7 H9 3.2960 no .
C7 H11 3.3138 no .
C8 H10 3.2691 no .
C8 H12 3.2348 no .
C9 H11 3.2848 no .
C10 H8 3.2616 no .
C10 H12 3.2740 no .
C11 H9 3.2875 no .
C12 H8 3.2406 no .
C12 H10 3.2731 no .
C12 H13B 3.5124 no .
C13 H12 3.1512 no .
C13 H15A 2.8091 no .
C13 H15B 2.7342 no .
C14 H6A 3.4459 no .
C14 H16A 3.3886 no .
C14 H16B 2.7266 no .
C14 H16C 2.7266 no .
C15 H13A 2.7161 no .
C15 H13B 2.7914 no .
C16 H14A 2.7653 no .
C16 H14B 2.6890 no .
C17 H6A 2.5698 no .
C17 H19 3.2951 no .
C17 H21 3.2801 no .
C18 H4 3.3584 no .
C18 H6A 2.8194 no .
C18 H22 3.2777 no .
C19 H21 3.2808 no .
C19 H23A 3.1641 no .
C19 H23B 3.2511 no .
C19 H23C 2.6411 no .
C20 H18 3.3049 no .
C20 H22 3.2930 no .
C21 H19 3.2787 no .
C21 H23A 2.8183 no .
C21 H23B 2.7466 no .
C21 H23C 3.3294 no .
C22 H4 2.5334 no .
C22 H6A 3.3066 no .
C22 H18 3.2748 no .
C23 H19 2.7571 no .
C23 H21 2.6724 no .
C24 H3A 3.0872 no .
C24 H4 2.5486 no .
C24 H6A 3.3495 no .
C24 H6B 2.5510 no .
C24 H8 3.0799 no .
C24 H25A 2.5328 no .
C24 H25B 2.7192 no .
C24 H25C 3.1784 no .
C26 H3A 3.1916 no .
C26 H4 2.9533 no .
C26 H28 3.2799 no .
C26 H30 3.2685 no .
C27 H4 2.9957 no .
C27 H25A 3.5614 no .
C27 H31 3.2766 no .
C28 H25A 3.0999 no .
C28 H25C 3.5496 no .
C28 H30 3.2917 no .
C28 H32A 2.6117 no .
C28 H32B 3.0162 no .
C28 H32C 3.2669 no .
C29 H25A 2.9161 no .
C29 H27 3.3122 no .
C29 H31 3.3162 no .
C30 H25A 3.2151 no .
C30 H28 3.2949 no .
C30 H32A 3.3202 no .
C30 H32B 2.9464 no .
C30 H32C 2.6715 no .
C31 H3A 3.0000 no .
C31 H27 3.2771 no .
C32 H25A 3.4651 no .
C32 H28 2.6955 no .
C32 H30 2.7106 no .
H1 H3A 3.2438 no .
H1 H3B 2.8067 no .
H3A H31 2.5014 no .
H3B H18 3.0649 no .
H4 H6A 3.2347 no .
H4 H6B 3.3546 no .
H4 H22 2.3072 no .
H4 H27 2.7875 no .
H6A H14A 3.3864 no .
H6A H14B 2.8764 no .
H6A H18 2.8809 no .
H8 H9 2.3869 no .
H8 H25B 3.5295 no .
H9 H10 2.3118 no .
H10 H11 2.3652 no .
H11 H12 2.3707 no .
H12 H13A 3.1271 no .
H12 H13B 2.8045 no .
H13A H14A 2.4121 no .
H13A H14B 2.8683 no .
H13A H15A 2.5881 no .
H13A H15B 2.9215 no .
H13B H14A 2.8684 no .
H13B H14B 2.3534 no .
H13B H15A 3.1507 no .
H13B H15B 2.5878 no .
H14A H15A 2.3897 no .
H14A H15B 2.8992 no .
H14A H16B 3.0617 no .
H14A H16C 2.5849 no .
H14A H18 3.0862 no .
H14B H15A 2.8989 no .
H14B H15B 2.4482 no .
H14B H16A 3.5934 no .
H14B H16B 2.5040 no .
H14B H16C 2.9458 no .
H15A H16A 2.3601 no .
H15A H16B 2.8602 no .
H15A H16C 2.3700 no .
H15B H16A 2.3601 no .
H15B H16B 2.3699 no .
H15B H16C 2.8602 no .
H16C H19 3.4856 no .
H18 H19 2.3480 no .
H19 H23A 3.3651 no .
H19 H23B 3.4607 no .
H19 H23C 2.4516 no .
H21 H22 2.3535 no .
H21 H23A 2.8005 no .
H21 H23B 2.6332 no .
H21 H23C 3.5983 no .
H25A H28 3.4497 no .
H25A H32A 3.4414 no .
H25A H32C 3.3566 no .
H25C H28 3.5015 no .
H27 H28 2.3720 no .
H28 H32A 2.4342 no .
H28 H32B 3.1320 no .
H28 H32C 3.5218 no .
H30 H31 2.3515 no .
H30 H32A 3.5977 no .
H30 H32B 3.0050 no .
H30 H32C 2.5352 no .
Sn1 H16B 3.1699 no 2_555
S1 H25B 3.4205 no 1_455
S1 H32C 3.5761 no 1_455
O1 H30 3.1704 no 2_646
O2 H28 2.3038 no 2_656
O2 H32A 2.9548 no 2_656
O3 H3A 2.7118 no 2_546
O3 H3B 3.4333 no 2_546
O3 H25A 3.2225 no 1_455
O3 H25B 3.1248 no 1_455
O3 H25C 2.8885 no 1_455
O3 H31 2.5836 no 2_546
O3 H32A 3.2353 no 1_455
O3 H32C 3.5511 no 1_455
O4 H22 2.9531 no 2_556
O4 H25A 3.3719 no 1_455
O4 H25B 3.5894 no 1_455
O4 H27 2.4370 no 2_556
O4 H32C 2.7943 no 1_455
N1 H25B 3.1117 no 1_455
C1 H9 3.2217 no 1_455
C1 H10 3.2649 no 1_455
C1 H16B 3.3792 no 2_555
C1 H32A 3.3014 no 2_656
C1 H32B 3.4652 no 2_656
C2 H9 3.5980 no 1_455
C2 H32A 3.3258 no 2_656
C3 H9 3.4906 no 1_455
C3 H27 3.1723 no 2_556
C3 H32A 3.3466 no 2_656
C6 H11 3.4566 no 2_645
C7 H16A 3.5209 no 2_555
C7 H16B 3.2499 no 2_555
C8 H18 3.5425 no 1_655
C8 H32B 3.4141 no 2_656
C9 H1 3.1375 no 1_655
C9 H3B 3.4488 no 1_655
C9 H18 3.4746 no 1_655
C9 H21 3.3710 no 1_665
C9 H23B 3.3600 no 1_665
C10 H1 3.1395 no 1_655
C10 H13B 3.2715 no 2_655
C10 H14A 3.1492 no 1_655
C10 H14B 3.3317 no 2_655
C10 H15B 3.2831 no 2_655
C10 H21 3.5985 no 1_665
C10 H23B 3.1475 no 1_665
C11 H13B 3.2702 no 2_655
C11 H14A 3.1813 no 1_655
C11 H14B 3.3306 no 2_655
C11 H15A 3.1331 no 1_655
C11 H16C 3.5443 no 1_655
C11 H23B 3.4459 no 1_665
C11 H23C 3.5463 no 2_555
C12 H16B 3.3077 no 2_555
C12 H16C 3.2357 no 1_655
C12 H16C 3.4503 no 2_555
C12 H23C 3.1276 no 2_555
C13 H10 3.5590 no 2_645
C13 H11 3.4200 no 2_645
C13 H16B 3.1891 no 2_555
C13 H23B 3.4839 no 2_555
C14 H10 3.1797 no 2_645
C14 H11 3.4661 no 2_645
C15 H10 3.0691 no 2_645
C15 H11 3.5022 no 1_455
C16 H1 3.5385 no 2_545
C16 H10 3.5392 no 2_645
C16 H13A 3.4307 no 2_545
C16 H23A 3.4577 no 2_455
C16 H23B 3.3408 no 2_455
C16 H23C 3.3384 no 2_455
C17 H25B 3.0664 no 1_455
C18 H25B 2.6849 no 1_455
C19 H6B 3.4175 no 1_455
C19 H25B 2.9787 no 1_455
C20 H13B 3.3355 no 2_545
C20 H25B 3.5652 no 1_455
C20 H25C 3.5959 no 1_455
C20 H30 3.5297 no 2_546
C21 H15B 3.1877 no 2_545
C21 H30 3.4087 no 2_546
C21 H31 3.3247 no 2_546
C22 H15B 3.5563 no 2_545
C22 H31 3.1679 no 2_546
C23 H6B 3.5219 no 1_455
C23 H12 3.0363 no 2_545
C23 H13B 3.1664 no 2_545
C23 H16A 2.8786 no 2_445
C23 H16C 3.4344 no 2_445
C23 H32B 3.5133 no 2_546
C24 H28 3.4628 no 2_656
C25 H30 3.0110 no 2_646
C25 H31 3.4790 no 2_646
C27 H3B 3.0177 no 2_546
C28 H8 3.3124 no 2_646
C28 H9 3.4681 no 2_646
C29 H23A 3.4582 no 2_556
C30 H21 3.1791 no 2_556
C30 H23A 3.2373 no 2_556
C30 H25C 2.8728 no 2_656
C31 H21 3.1487 no 2_556
C31 H22 3.4745 no 2_556
C31 H25C 3.0396 no 2_656
C32 H1 3.5670 no 2_646
C32 H8 3.5450 no 2_646
C32 H23A 3.2719 no 2_556
H1 C9 3.1375 no 1_455
H1 C10 3.1395 no 1_455
H1 C16 3.5385 no 2_555
H1 C32 3.5670 no 2_656
H1 H9 2.6505 no 1_455
H1 H10 2.6107 no 1_455
H1 H15B 3.3215 no 2_555
H1 H16A 3.3423 no 2_555
H1 H16B 3.0209 no 2_555
H1 H32A 3.1675 no 2_656
H1 H32B 3.1642 no 2_656
H3A O3 2.7118 no 2_556
H3A H27 3.0758 no 2_556
H3A H32A 2.6997 no 2_656
H3B O3 3.4333 no 2_556
H3B C9 3.4488 no 1_455
H3B C27 3.0177 no 2_556
H3B H9 2.6770 no 1_455
H3B H25B 3.5670 no 1_455
H3B H27 2.5378 no 2_556
H6A H11 3.1232 no 2_645
H6A H15A 3.1489 no 2_545
H6B C19 3.4175 no 1_655
H6B C23 3.5219 no 1_655
H6B H11 3.2785 no 2_645
H6B H19 2.8226 no 1_655
H6B H23A 3.4966 no 1_655
H6B H23C 2.9053 no 1_655
H8 C28 3.3124 no 2_656
H8 C32 3.5450 no 2_656
H8 H18 3.5856 no 1_655
H8 H28 2.8768 no 2_656
H8 H32A 3.4039 no 2_656
H8 H32B 3.1122 no 2_656
H9 C1 3.2217 no 1_655
H9 C2 3.5980 no 1_655
H9 C3 3.4906 no 1_655
H9 C28 3.4681 no 2_656
H9 H1 2.6505 no 1_655
H9 H3B 2.6770 no 1_655
H9 H18 3.4891 no 1_655
H9 H21 2.9257 no 1_665
H9 H28 3.5953 no 2_656
H10 C1 3.2649 no 1_655
H10 C13 3.5590 no 2_655
H10 C14 3.1797 no 2_655
H10 C15 3.0691 no 2_655
H10 C16 3.5392 no 2_655
H10 H1 2.6107 no 1_655
H10 H13A 3.3542 no 1_655
H10 H13B 2.9606 no 2_655
H10 H14A 3.2693 no 1_655
H10 H14B 2.6971 no 2_655
H10 H15B 2.4235 no 2_655
H10 H16B 3.0594 no 2_655
H10 H21 3.3691 no 1_665
H10 H23B 3.3423 no 1_665
H11 C6 3.4566 no 2_655
H11 C13 3.4200 no 2_655
H11 C14 3.4661 no 2_655
H11 C15 3.5022 no 1_655
H11 H6A 3.1232 no 2_655
H11 H6B 3.2785 no 2_655
H11 H13B 2.9483 no 2_655
H11 H14A 3.3668 no 1_655
H11 H14B 2.7226 no 2_655
H11 H15A 2.6748 no 1_655
H11 H23C 3.1991 no 2_555
H12 C23 3.0363 no 2_555
H12 H16B 3.1793 no 2_555
H12 H16C 3.1030 no 1_655
H12 H16C 3.3738 no 2_555
H12 H19 3.3187 no 2_555
H12 H23B 2.9879 no 2_555
H12 H23C 2.3212 no 2_555
H13A C16 3.4307 no 2_555
H13A H10 3.3542 no 1_455
H13A H14B 3.0032 no 2_555
H13A H16B 2.5076 no 2_555
H13B C10 3.2715 no 2_645
H13B C11 3.2702 no 2_645
H13B C20 3.3355 no 2_555
H13B C23 3.1664 no 2_555
H13B H10 2.9606 no 2_645
H13B H11 2.9483 no 2_645
H13B H23B 2.5274 no 2_555
H13B H23C 3.3111 no 2_555
H14A C10 3.1492 no 1_455
H14A C11 3.1813 no 1_455
H14A H10 3.2693 no 1_455
H14A H11 3.3668 no 1_455
H14B C10 3.3317 no 2_645
H14B C11 3.3306 no 2_645
H14B H10 2.6971 no 2_645
H14B H11 2.7226 no 2_645
H14B H13A 3.0032 no 2_545
H15A C11 3.1331 no 1_455
H15A H6A 3.1489 no 2_555
H15A H11 2.6748 no 1_455
H15A H23C 3.2576 no 2_455
H15B C10 3.2831 no 2_645
H15B C21 3.1877 no 2_555
H15B C22 3.5563 no 2_555
H15B H1 3.3215 no 2_545
H15B H10 2.4235 no 2_645
H15B H21 3.0697 no 2_555
H16A C7 3.5209 no 2_545
H16A C23 2.8786 no 2_455
H16A H1 3.3423 no 2_545
H16A H23A 2.5953 no 2_455
H16A H23B 2.7198 no 2_455
H16A H23C 2.8321 no 2_455
H16A H32B 2.8004 no 1_454
H16B Sn1 3.1699 no 2_545
H16B C1 3.3792 no 2_545
H16B C7 3.2499 no 2_545
H16B C12 3.3077 no 2_545
H16B C13 3.1891 no 2_545
H16B H1 3.0209 no 2_545
H16B H10 3.0594 no 2_645
H16B H12 3.1793 no 2_545
H16B H13A 2.5076 no 2_545
H16C C11 3.5443 no 1_455
H16C C12 3.2357 no 1_455
H16C C12 3.4503 no 2_545
H16C C23 3.4344 no 2_455
H16C H12 3.1030 no 1_455
H16C H12 3.3738 no 2_545
H16C H23A 3.5882 no 2_455
H16C H23B 3.0695 no 2_455
H16C H23C 3.1088 no 2_455
H18 C8 3.5425 no 1_455
H18 C9 3.4746 no 1_455
H18 H8 3.5856 no 1_455
H18 H9 3.4891 no 1_455
H18 H25B 2.8595 no 1_455
H19 H6B 2.8226 no 1_455
H19 H12 3.3187 no 2_545
H19 H25B 3.3204 no 1_455
H21 C9 3.3710 no 1_445
H21 C10 3.5985 no 1_445
H21 C30 3.1791 no 2_546
H21 C31 3.1487 no 2_546
H21 H9 2.9257 no 1_445
H21 H10 3.3691 no 1_445
H21 H15B 3.0697 no 2_545
H21 H30 3.3606 no 2_546
H21 H31 3.3187 no 2_546
H22 O4 2.9531 no 2_546
H22 C31 3.4745 no 2_546
H22 H31 3.0747 no 2_546
H22 H32C 3.0340 no 2_646
H23A C16 3.4577 no 2_445
H23A C29 3.4582 no 2_546
H23A C30 3.2373 no 2_546
H23A C32 3.2719 no 2_546
H23A H6B 3.4966 no 1_455
H23A H16A 2.5952 no 2_445
H23A H16C 3.5882 no 2_445
H23A H30 2.8497 no 2_546
H23A H32B 2.6299 no 2_546
H23A H32C 3.3834 no 2_546
H23B C9 3.3600 no 1_445
H23B C10 3.1475 no 1_445
H23B C11 3.4459 no 1_445
H23B C13 3.4839 no 2_545
H23B C16 3.3408 no 2_445
H23B H10 3.3423 no 1_445
H23B H12 2.9879 no 2_545
H23B H13B 2.5274 no 2_545
H23B H16A 2.7198 no 2_445
H23B H16C 3.0695 no 2_445
H23C C11 3.5463 no 2_545
H23C C12 3.1276 no 2_545
H23C C16 3.3384 no 2_445
H23C H6B 2.9053 no 1_455
H23C H11 3.1991 no 2_545
H23C H12 2.3212 no 2_545
H23C H13B 3.3111 no 2_545
H23C H15A 3.2576 no 2_445
H23C H16A 2.8321 no 2_445
H23C H16C 3.1088 no 2_445
H25A O3 3.2225 no 1_655
H25A O4 3.3719 no 1_655
H25A H28 3.4107 no 2_656
H25B S1 3.4205 no 1_655
H25B O3 3.1248 no 1_655
H25B O4 3.5894 no 1_655
H25B N1 3.1117 no 1_655
H25B C17 3.0664 no 1_655
H25B C18 2.6849 no 1_655
H25B C19 2.9787 no 1_655
H25B C20 3.5652 no 1_655
H25B H3B 3.5670 no 1_655
H25B H18 2.8595 no 1_655
H25B H19 3.3204 no 1_655
H25C O3 2.8885 no 1_655
H25C C20 3.5959 no 1_655
H25C C30 2.8728 no 2_646
H25C C31 3.0396 no 2_646
H25C H30 2.1856 no 2_646
H25C H31 2.5438 no 2_646
H27 O4 2.4370 no 2_546
H27 C3 3.1723 no 2_546
H27 H3A 3.0758 no 2_546
H27 H3B 2.5378 no 2_546
H28 O2 2.3038 no 2_646
H28 C24 3.4628 no 2_646
H28 H8 2.8768 no 2_646
H28 H9 3.5953 no 2_646
H28 H25A 3.4107 no 2_646
H30 O1 3.1704 no 2_656
H30 C20 3.5297 no 2_556
H30 C21 3.4087 no 2_556
H30 C25 3.0110 no 2_656
H30 H21 3.3606 no 2_556
H30 H23A 2.8497 no 2_556
H30 H25C 2.1856 no 2_656
H31 O3 2.5836 no 2_556
H31 C21 3.3247 no 2_556
H31 C22 3.1679 no 2_556
H31 C25 3.4790 no 2_656
H31 H21 3.3187 no 2_556
H31 H22 3.0747 no 2_556
H31 H25C 2.5438 no 2_656
H32A O2 2.9548 no 2_646
H32A O3 3.2353 no 1_655
H32A C1 3.3014 no 2_646
H32A C2 3.3258 no 2_646
H32A C3 3.3466 no 2_646
H32A H1 3.1675 no 2_646
H32A H3A 2.6997 no 2_646
H32A H8 3.4039 no 2_646
H32B C1 3.4652 no 2_646
H32B C8 3.4141 no 2_646
H32B C23 3.5133 no 2_556
H32B H1 3.1642 no 2_646
H32B H8 3.1122 no 2_646
H32B H16A 2.8004 no 1_656
H32B H23A 2.6299 no 2_556
H32C S1 3.5761 no 1_655
H32C O3 3.5511 no 1_655
H32C O4 2.7943 no 1_655
H32C H22 3.0340 no 2_656
H32C H23A 3.3834 no 2_556

loop_
_geom_torsion_atom_site_label_1
_geom_torsion_atom_site_label_2
_geom_torsion_atom_site_label_3
_geom_torsion_atom_site_label_4
_geom_torsion
_geom_torsion_publ_flag
C1 Sn1 C6 C5 -20.7(6) no
C6 Sn1 C1 C2 11.6(7) no
C1 Sn1 C7 C8 43.2(9) no
C1 Sn1 C7 C12 -130.9(8) no
C7 Sn1 C1 C2 -106.7(7) no
C1 Sn1 C13 C14 -62.3(12) no
C13 Sn1 C1 C2 127.3(8) no
C6 Sn1 C7 C8 -52.5(10) no
C6 Sn1 C7 C12 133.4(7) no
C7 Sn1 C6 C5 90.4(7) no
C6 Sn1 C13 C14 33.8(11) no
C13 Sn1 C6 C5 -134.9(6) no
C7 Sn1 C13 C14 171.7(8) no
C13 Sn1 C7 C8 170.9(9) no
C13 Sn1 C7 C12 -3.2(10) no
O3 S1 N1 C3 163.8(6) no
O3 S1 N1 C4 -46.6(8) no
O3 S1 C26 C27 15.4(9) no
O3 S1 C26 C31 -164.4(7) no
O4 S1 N1 C3 34.5(8) no
O4 S1 N1 C4 -175.9(6) no
O4 S1 C26 C27 147.8(7) no
O4 S1 C26 C31 -32.0(9) no
N1 S1 C26 C27 -99.3(8) no
N1 S1 C26 C31 80.9(9) no
C26 S1 N1 C3 -81.0(8) no
C26 S1 N1 C4 68.6(8) no
C25 O1 C24 O2 -1.0(19) no
C25 O1 C24 C5 178.6(11) no
S1 N1 C3 C2 156.9(6) no
S1 N1 C4 C5 -136.8(6) no
S1 N1 C4 C17 97.6(9) no
C3 N1 C4 C5 14.3(10) no
C3 N1 C4 C17 -111.4(9) no
C4 N1 C3 C2 6.1(10) no
Sn1 C1 C2 C3 -178.5(7) no
Sn1 C1 C2 C5 1.3(12) no
C1 C2 C3 N1 154.8(10) no
C1 C2 C5 C4 -146.2(9) no
C1 C2 C5 C6 -20.1(13) no
C1 C2 C5 C24 99.9(11) no
C3 C2 C5 C4 33.7(9) no
C3 C2 C5 C6 159.7(7) no
C3 C2 C5 C24 -80.3(9) no
C5 C2 C3 N1 -25.0(9) no
N1 C4 C5 C2 -27.7(9) no
N1 C4 C5 C6 -150.4(8) no
N1 C4 C5 C24 84.0(9) no
N1 C4 C17 C18 56.0(13) no
N1 C4 C17 C22 -121.3(10) no
C5 C4 C17 C18 -61.0(13) no
C5 C4 C17 C22 121.7(10) no
C17 C4 C5 C2 93.9(10) no
C17 C4 C5 C6 -28.8(12) no
C17 C4 C5 C24 -154.4(8) no
C2 C5 C6 Sn1 25.9(10) no
C2 C5 C24 O1 177.0(8) no
C2 C5 C24 O2 -3.4(15) no
C4 C5 C6 Sn1 143.0(8) no
C4 C5 C24 O1 68.2(11) no
C4 C5 C24 O2 -112.2(12) no
C6 C5 C24 O1 -61.5(11) no
C6 C5 C24 O2 118.1(12) no
C24 C5 C6 Sn1 -91.9(9) no
Sn1 C7 C8 C9 -175.7(8) no
Sn1 C7 C12 C11 175.9(8) no
C8 C7 C12 C11 1.7(19) no
C12 C7 C8 C9 -1.6(19) no
C7 C8 C9 C10 -1(2) no
C8 C9 C10 C11 3(3) no
C9 C10 C11 C12 -3(3) no
C10 C11 C12 C7 0(2) no
Sn1 C13 C14 C15 174.8(8) no
C13 C14 C15 C16 174.7(11) no
C4 C17 C18 C19 -173.6(9) no
C4 C17 C22 C21 172.6(9) no
C18 C17 C22 C21 -4.7(17) no
C22 C17 C18 C19 3.7(17) no
C17 C18 C19 C20 0.8(17) no
C18 C19 C20 C21 -4.0(17) no
C18 C19 C20 C23 173.6(10) no
C19 C20 C21 C22 3.0(17) no
C23 C20 C21 C22 -174.7(10) no
C20 C21 C22 C17 1.4(18) no
S1 C26 C27 C28 178.3(7) no
S1 C26 C31 C30 -179.3(7) no
C27 C26 C31 C30 0.9(16) no
C31 C26 C27 C28 -1.9(17) no
C26 C27 C28 C29 1.8(17) no
C27 C28 C29 C30 -0.6(17) no
C27 C28 C29 C32 178.6(10) no
C28 C29 C30 C31 -0.4(17) no
C32 C29 C30 C31 -179.6(10) no
C29 C30 C31 C26 0.3(17) no
